data_4124044
loop_
_publ_author_name
'Foster, M.D.'
'Friedrichs, O.D.'
'Bell, R.G.'
'Paz, F.A.A.'
'Klinowski, J.'

_publ_section_title
;
 Chemical evaluation of hypothetical uninodal zeolites
;
_journal_name_full 'Journal of the American Chemical Society'
_journal_page_first 9769
_journal_page_last 9775
_journal_paper_doi 10.1021/ja037334j
_journal_volume 126
_journal_year 2004
_chemical_formula_sum 'O2 Si'
_chemical_name_systematic 'Si O2'
_space_group_IT_number 63
_symmetry_space_group_name_Hall '-C 2c 2'
_symmetry_space_group_name_H-M 'C m c m'
_cell_angle_alpha 90
_cell_angle_beta 90
_cell_angle_gamma 90
_cell_formula_units_Z 16
_cell_length_a 9.47596
_cell_length_b 10.24498
_cell_length_c 8.88817
_cell_volume 862.873
_citation_journal_id_ASTM JACSAT
_cod_data_source_file Foster_JACSAT_2004_504.cif
_cod_data_source_block O2Si1
_cod_original_cell_volume 862.8726
_cod_original_formula_sum 'O2 Si1'
_cod_struct_determination_method theoretical
_cod_database_code 4124044

loop_
_symmetry_equiv_pos_as_xyz
x,y,z
-x,-y,z+1/2
x,-y,-z
-x,y,-z+1/2
-x,-y,-z
x,y,-z-1/2
-x,y,z
x,-y,z-1/2
x+1/2,y+1/2,z
-x+1/2,-y+1/2,z+1/2
x+1/2,-y+1/2,-z
-x+1/2,y+1/2,-z+1/2
-x+1/2,-y+1/2,-z
x+1/2,y+1/2,-z-1/2
-x+1/2,y+1/2,z
x+1/2,-y+1/2,z-1/2

loop_
_atom_site_label
_atom_site_type_symbol
_atom_site_fract_x
_atom_site_fract_y
_atom_site_fract_z
_atom_site_occupancy
_atom_site_U_iso_or_equiv
Si1 Si+4 0.66428 0.6348 0.42509 1 0.0
O2 O-2 0.5 0.33929 0.54523 1 0.0
O1 O-2 0.2995 0.37224 0.75 1 0.0
O3 O-2 0.75 0.75 0.5 1 0.0
O4 O-2 0.71311 0.5 0.5 1 0.0
